data_7153237
loop_
_publ_author_name
'Caltagirone, Claudia'
'Bill, Nathan L.'
'Gross, Dustin E.'
'Light, Mark E.'
'Sessler, Jonathan L.'
'Gale, Philip A.'

_publ_section_title
;
 Bis-cation salt complexation by meso-octamethylcalix[4]pyrrole: linking
 complexes in solution and in the solid state.
;
_journal_issue 1
_journal_name_full 'Organic &amp; biomolecular chemistry'
_journal_page_first 96
_journal_page_last 99
_journal_paper_doi 10.1039/b916113a
_journal_volume 8
_journal_year 2010
_chemical_compound_source 'Claudia Caltagirone'
_chemical_formula_moiety '2(C28 H36 N4), C14 H18 N2, 2(C H2 Cl2), 2Br'
_chemical_formula_sum 'C72 H94 Br2 Cl4 N10'
_chemical_formula_weight 1401.19
_chemical_name_systematic
;
?
;
_space_group_IT_number 14
_symmetry_cell_setting monoclinic
_symmetry_space_group_name_Hall '-P 2ybc'
_symmetry_space_group_name_H-M 'P 1 21/c 1'
_atom_sites_solution_hydrogens geom
_atom_sites_solution_primary direct
_atom_sites_solution_secondary difmap
_audit_creation_method SHELXL-97
_cell_angle_alpha 90.00
_cell_angle_beta 97.8800(10)
_cell_angle_gamma 90.00
_cell_formula_units_Z 2
_cell_length_a 10.4058(2)
_cell_length_b 19.7769(4)
_cell_length_c 18.4439(2)
_cell_measurement_reflns_used 65873
_cell_measurement_temperature 120(2)
_cell_measurement_theta_max 27.48
_cell_measurement_theta_min 2.91
_cell_volume 3759.81(11)
_computing_cell_refinement 'DENZO (Otwinowski & Minor, 1997) & COLLECT (Hooft, R.W.W., 1998)'
_computing_data_collection 'COLLECT (Hooft, R.W.W., 1998)'
_computing_data_reduction 'DENZO (Otwinowski & Minor, 1997) & COLLECT (Hooft, R.W.W., 1998)'
_computing_molecular_graphics 'CAMERON (Watkin, et al., 1993)'
_computing_publication_material 'WINGX (Farrugia, 1998)'
_computing_structure_refinement 'SHELXL-97 (Sheldrick, 1997)'
_computing_structure_solution 'SHELXS-97 (Sheldrick, 1997)'
_diffrn_ambient_temperature 120(2)
_diffrn_detector_area_resol_mean 9.091
_diffrn_measured_fraction_theta_full 0.997
_diffrn_measured_fraction_theta_max 0.997
_diffrn_measurement_device_type 'Bruker-Nonius CCD camera on \k-goniostat'
_diffrn_measurement_method '\f & \w scans to fill the asymmetric unit'
_diffrn_radiation_monochromator graphite
_diffrn_radiation_source 'Bruker Nonius FR591 Rotating Anode'
_diffrn_radiation_type MoK\a
_diffrn_radiation_wavelength 0.71073
_diffrn_reflns_av_R_equivalents 0.0754
_diffrn_reflns_av_sigmaI/netI 0.0588
_diffrn_reflns_limit_h_max 13
_diffrn_reflns_limit_h_min -13
_diffrn_reflns_limit_k_max 25
_diffrn_reflns_limit_k_min -25
_diffrn_reflns_limit_l_max 23
_diffrn_reflns_limit_l_min -23
_diffrn_reflns_number 64143
_diffrn_reflns_theta_full 27.48
_diffrn_reflns_theta_max 27.48
_diffrn_reflns_theta_min 2.96
_diffrn_standards_number 0
_exptl_absorpt_coefficient_mu 1.266
_exptl_absorpt_correction_T_max 0.9511
_exptl_absorpt_correction_T_min 0.7126
_exptl_absorpt_correction_type multi-scan
_exptl_absorpt_process_details
;
SADABS V2.10 (Sheldrick, G.M., 2003)
;
_exptl_crystal_colour Yellow
_exptl_crystal_density_diffrn 1.238
_exptl_crystal_density_method 'not measured'
_exptl_crystal_description Slab
_exptl_crystal_F_000 1468
_exptl_crystal_size_max 0.3
_exptl_crystal_size_mid 0.2
_exptl_crystal_size_min 0.04
_refine_diff_density_max 0.357
_refine_diff_density_min -0.572
_refine_diff_density_rms 0.077
_refine_ls_extinction_method none
_refine_ls_goodness_of_fit_ref 1.030
_refine_ls_hydrogen_treatment constr
_refine_ls_matrix_type full
_refine_ls_number_parameters 405
_refine_ls_number_reflns 8589
_refine_ls_number_restraints 0
_refine_ls_restrained_S_all 1.030
_refine_ls_R_factor_all 0.0673
_refine_ls_R_factor_gt 0.0501
_refine_ls_shift/su_max 0.001
_refine_ls_shift/su_mean 0.000
_refine_ls_structure_factor_coef Fsqd
_refine_ls_weighting_details 'calc w=1/[\s^2^(Fo^2^)+(0.0478P)^2^+3.5993P] where P=(Fo^2^+2Fc^2^)/3'
_refine_ls_weighting_scheme calc
_refine_ls_wR_factor_gt 0.1137
_refine_ls_wR_factor_ref 0.1213
_reflns_number_gt 6841
_reflns_number_total 8589
_reflns_threshold_expression >2sigma(I)
_cod_data_source_file b916113a.txt
_cod_data_source_block 2007sot0625
_cod_depositor_comments
;
The following automatic conversions were performed:

'_symmetry_cell_setting' value 'Monoclinic' changed to 'monoclinic'
according to /home/saulius/struct/CIF-dictionaries/cif_core.dic
dictionary named 'cif_core.dic' version 2.4.2 from 2011-04-26.

Automatic conversion script
Id: cif_fix_values 1891 2012-01-12 08:04:46Z andrius 
;
_cod_original_sg_symbol_H-M P2(1)/c
_cod_database_code 7153237

loop_
_symmetry_equiv_pos_as_xyz
'x, y, z'
'-x, y+1/2, -z+1/2'
'-x, -y, -z'
'x, -y-1/2, z-1/2'

loop_
_atom_site_label
_atom_site_type_symbol
_atom_site_fract_x
_atom_site_fract_y
_atom_site_fract_z
_atom_site_U_iso_or_equiv
_atom_site_adp_type
_atom_site_occupancy
_atom_site_symmetry_multiplicity
_atom_site_calc_flag
_atom_site_refinement_flags
C1 C 0.3914(2) 0.18553(14) 0.60881(13) 0.0197(5) Uani 1 1 d .
C2 C 0.3295(3) 0.24315(14) 0.57979(14) 0.0240(6) Uani 1 1 d .
H2 H 0.2876 0.2485 0.5310 0.029 Uiso 1 1 calc R
C3 C 0.3398(3) 0.29303(14) 0.63575(14) 0.0241(6) Uani 1 1 d .
H3 H 0.3055 0.3376 0.6310 0.029 Uiso 1 1 calc R
C4 C 0.4074(2) 0.26576(14) 0.69772(13) 0.0211(5) Uani 1 1 d .
C5 C 0.3689(3) 0.36297(15) 0.77725(15) 0.0277(6) Uani 1 1 d .
H5A H 0.3978 0.3946 0.7419 0.041 Uiso 1 1 calc R
H5B H 0.3874 0.3820 0.8266 0.041 Uiso 1 1 calc R
H5C H 0.2754 0.3553 0.7651 0.041 Uiso 1 1 calc R
C6 C 0.4411(2) 0.29567(14) 0.77421(14) 0.0223(5) Uani 1 1 d .
C7 C 0.3941(3) 0.24717(15) 0.83038(14) 0.0251(6) Uani 1 1 d .
H7A H 0.3014 0.2380 0.8167 0.038 Uiso 1 1 calc R
H7B H 0.4083 0.2680 0.8791 0.038 Uiso 1 1 calc R
H7C H 0.4428 0.2047 0.8312 0.038 Uiso 1 1 calc R
C8 C 0.5858(2) 0.30862(14) 0.79344(13) 0.0225(6) Uani 1 1 d .
C9 C 0.6530(3) 0.36761(15) 0.80521(15) 0.0267(6) Uani 1 1 d .
H9 H 0.6164 0.4117 0.8021 0.032 Uiso 1 1 calc R
C10 C 0.7872(3) 0.35222(16) 0.82295(16) 0.0305(6) Uani 1 1 d .
H10 H 0.8556 0.3841 0.8333 0.037 Uiso 1 1 calc R
C11 C 0.8001(3) 0.28344(15) 0.82240(14) 0.0251(6) Uani 1 1 d .
C12 C 1.0360(3) 0.28439(19) 0.86658(17) 0.0378(8) Uani 1 1 d .
H12A H 1.0497 0.3173 0.8286 0.057 Uiso 1 1 calc R
H12B H 1.1140 0.2565 0.8783 0.057 Uiso 1 1 calc R
H12C H 1.0183 0.3084 0.9106 0.057 Uiso 1 1 calc R
C13 C 0.9202(2) 0.23897(16) 0.83871(14) 0.0266(6) Uani 1 1 d .
C14 C 0.9021(3) 0.18720(18) 0.89906(15) 0.0351(7) Uani 1 1 d .
H14A H 0.8927 0.2112 0.9446 0.053 Uiso 1 1 calc R
H14B H 0.9779 0.1574 0.9071 0.053 Uiso 1 1 calc R
H14C H 0.8241 0.1602 0.8838 0.053 Uiso 1 1 calc R
C15 C 0.9493(2) 0.20250(14) 0.76999(14) 0.0227(6) Uani 1 1 d .
C16 C 1.0334(2) 0.21807(14) 0.72105(14) 0.0230(6) Uani 1 1 d .
H16 H 1.0892 0.2563 0.7234 0.028 Uiso 1 1 calc R
C17 C 1.0223(2) 0.16693(14) 0.66617(14) 0.0223(5) Uani 1 1 d .
H17 H 1.0693 0.1651 0.6255 0.027 Uiso 1 1 calc R
C18 C 0.9318(2) 0.12062(14) 0.68216(14) 0.0212(5) Uani 1 1 d .
C19 C 0.9799(3) 0.03189(16) 0.59468(16) 0.0304(6) Uani 1 1 d .
H19A H 0.9465 -0.0085 0.5676 0.046 Uiso 1 1 calc R
H19B H 1.0605 0.0206 0.6264 0.046 Uiso 1 1 calc R
H19C H 0.9971 0.0672 0.5600 0.046 Uiso 1 1 calc R
C20 C 0.8790(2) 0.05748(14) 0.64165(15) 0.0234(6) Uani 1 1 d .
C21 C 0.8558(3) 0.00058(15) 0.69557(16) 0.0294(6) Uani 1 1 d .
H21A H 0.7894 0.0149 0.7252 0.044 Uiso 1 1 calc R
H21B H 0.9369 -0.0091 0.7276 0.044 Uiso 1 1 calc R
H21C H 0.8264 -0.0403 0.6681 0.044 Uiso 1 1 calc R
C22 C 0.7546(2) 0.07299(14) 0.59199(14) 0.0223(5) Uani 1 1 d .
C23 C 0.7275(3) 0.07650(15) 0.51680(15) 0.0279(6) Uani 1 1 d .
H23 H 0.7873 0.0689 0.4831 0.034 Uiso 1 1 calc R
C24 C 0.5943(3) 0.09351(15) 0.49859(14) 0.0260(6) Uani 1 1 d .
H24 H 0.5495 0.0991 0.4505 0.031 Uiso 1 1 calc R
C25 C 0.5416(3) 0.10043(14) 0.56239(13) 0.0212(5) Uani 1 1 d .
C26 C 0.3144(3) 0.11263(15) 0.50217(14) 0.0264(6) Uani 1 1 d .
H26A H 0.2245 0.1211 0.5100 0.040 Uiso 1 1 calc R
H26B H 0.3207 0.0677 0.4805 0.040 Uiso 1 1 calc R
H26C H 0.3412 0.1470 0.4691 0.040 Uiso 1 1 calc R
C27 C 0.4036(2) 0.11589(14) 0.57603(13) 0.0203(5) Uani 1 1 d .
C28 C 0.3582(3) 0.06173(15) 0.62697(14) 0.0240(6) Uani 1 1 d .
H28A H 0.4168 0.0612 0.6733 0.036 Uiso 1 1 calc R
H28B H 0.3590 0.0173 0.6036 0.036 Uiso 1 1 calc R
H28C H 0.2700 0.0722 0.6364 0.036 Uiso 1 1 calc R
C29 C 0.6558(3) 0.33683(17) 0.61960(15) 0.0336(7) Uani 1 1 d .
H29 H 0.6559 0.3634 0.6625 0.040 Uiso 1 1 calc R
C30 C 0.7301(3) 0.27873(18) 0.62193(17) 0.0394(8) Uani 1 1 d .
H30 H 0.7810 0.2652 0.6663 0.047 Uiso 1 1 calc R
C31 C 0.7298(3) 0.24064(17) 0.55944(17) 0.0350(7) Uani 1 1 d .
H31 H 0.7815 0.2010 0.5600 0.042 Uiso 1 1 calc R
C32 C 0.6530(3) 0.26079(15) 0.49583(15) 0.0289(6) Uani 1 1 d .
H32 H 0.6505 0.2347 0.4524 0.035 Uiso 1 1 calc R
C33 C 0.5809(3) 0.31856(15) 0.49599(14) 0.0291(6) Uani 1 1 d .
H33 H 0.5282 0.3326 0.4524 0.035 Uiso 1 1 calc R
C34 C 0.5044(3) 0.41795(15) 0.55533(15) 0.0292(6) Uani 1 1 d .
H34A H 0.5139 0.4384 0.6048 0.035 Uiso 1 1 calc R
H34B H 0.4119 0.4060 0.5414 0.035 Uiso 1 1 calc R
C35 C 0.5435(3) 0.46902(15) 0.50162(15) 0.0293(6) Uani 1 1 d .
H35A H 0.5371 0.4483 0.4524 0.035 Uiso 1 1 calc R
H35B H 0.6348 0.4827 0.5166 0.035 Uiso 1 1 calc R
C36 C 0.2324(3) 0.08369(16) 0.81245(17) 0.0341(7) Uani 1 1 d .
H36A H 0.1593 0.1079 0.7835 0.041 Uiso 1 1 calc R
H36B H 0.3138 0.0990 0.7953 0.041 Uiso 1 1 calc R
N1 N 0.4391(2) 0.20041(11) 0.68079(11) 0.0204(5) Uani 1 1 d .
H1 H 0.4835 0.1721 0.7115 0.024 Uiso 1 1 calc R
N2 N 0.6768(2) 0.25687(12) 0.80424(11) 0.0230(5) Uani 1 1 d .
H2A H 0.6586 0.2135 0.8001 0.028 Uiso 1 1 calc R
N3 N 0.8878(2) 0.14324(12) 0.74535(12) 0.0227(5) Uani 1 1 d .
H3A H 0.8285 0.1226 0.7670 0.027 Uiso 1 1 calc R
N4 N 0.6404(2) 0.08837(11) 0.61913(11) 0.0205(4) Uani 1 1 d .
H4 H 0.6318 0.0902 0.6659 0.025 Uiso 1 1 calc R
N5 N 0.5839(2) 0.35575(12) 0.55750(12) 0.0246(5) Uani 1 1 d .
Br1 Br 0.59945(3) 0.085033(15) 0.806524(14) 0.02563(9) Uani 1 1 d .
Cl1 Cl 0.23713(8) 0.10450(5) 0.90667(4) 0.0406(2) Uani 1 1 d .
Cl2 Cl 0.21390(8) -0.00360(4) 0.79755(5) 0.0456(2) Uani 1 1 d .

loop_
_atom_site_aniso_label
_atom_site_aniso_U_11
_atom_site_aniso_U_22
_atom_site_aniso_U_33
_atom_site_aniso_U_23
_atom_site_aniso_U_13
_atom_site_aniso_U_12
C1 0.0132(12) 0.0260(14) 0.0196(12) -0.0001(10) 0.0013(9) -0.0008(10)
C2 0.0235(14) 0.0292(15) 0.0191(12) 0.0034(10) 0.0014(10) 0.0001(11)
C3 0.0218(13) 0.0232(14) 0.0267(13) 0.0028(11) 0.0009(10) 0.0007(11)
C4 0.0156(12) 0.0253(14) 0.0229(12) -0.0008(10) 0.0041(9) 0.0001(11)
C5 0.0247(14) 0.0293(16) 0.0288(14) -0.0047(12) 0.0028(11) 0.0054(12)
C6 0.0179(13) 0.0248(14) 0.0241(13) -0.0013(10) 0.0029(10) 0.0033(11)
C7 0.0207(13) 0.0312(16) 0.0240(13) 0.0012(11) 0.0054(10) 0.0038(11)
C8 0.0208(13) 0.0285(15) 0.0186(12) -0.0023(10) 0.0044(10) 0.0051(11)
C9 0.0229(14) 0.0294(16) 0.0282(14) -0.0076(11) 0.0053(11) 0.0001(12)
C10 0.0224(14) 0.0353(17) 0.0339(15) -0.0116(13) 0.0038(11) -0.0063(12)
C11 0.0186(13) 0.0342(16) 0.0222(13) -0.0101(11) 0.0018(10) -0.0002(11)
C12 0.0190(14) 0.055(2) 0.0389(16) -0.0218(15) 0.0014(12) -0.0024(14)
C13 0.0169(13) 0.0387(17) 0.0237(13) -0.0087(12) 0.0012(10) 0.0013(12)
C14 0.0269(15) 0.056(2) 0.0209(13) -0.0027(13) -0.0009(11) 0.0087(14)
C15 0.0158(12) 0.0285(15) 0.0228(12) -0.0047(11) -0.0014(10) 0.0022(11)
C16 0.0174(13) 0.0233(14) 0.0272(13) 0.0001(11) -0.0012(10) -0.0007(11)
C17 0.0193(13) 0.0257(14) 0.0222(12) -0.0007(10) 0.0039(10) 0.0018(11)
C18 0.0187(13) 0.0239(14) 0.0211(12) -0.0029(10) 0.0025(10) 0.0023(11)
C19 0.0212(14) 0.0315(17) 0.0399(16) -0.0142(13) 0.0094(12) -0.0009(12)
C20 0.0179(13) 0.0230(14) 0.0300(14) -0.0048(11) 0.0052(10) -0.0012(11)
C21 0.0216(14) 0.0241(15) 0.0421(16) 0.0022(12) 0.0027(12) 0.0019(12)
C22 0.0189(13) 0.0221(14) 0.0271(13) -0.0052(10) 0.0073(10) -0.0036(10)
C23 0.0252(14) 0.0339(17) 0.0258(14) -0.0083(12) 0.0076(11) -0.0026(12)
C24 0.0273(14) 0.0305(16) 0.0202(12) -0.0064(11) 0.0031(10) -0.0048(12)
C25 0.0205(13) 0.0223(14) 0.0203(12) -0.0015(10) 0.0016(10) -0.0006(10)
C26 0.0235(14) 0.0320(16) 0.0227(13) -0.0004(11) -0.0005(10) -0.0036(12)
C27 0.0160(12) 0.0243(14) 0.0204(12) -0.0004(10) 0.0015(9) -0.0023(10)
C28 0.0195(13) 0.0270(15) 0.0250(13) -0.0022(11) 0.0020(10) -0.0044(11)
C29 0.0389(17) 0.0416(19) 0.0195(13) 0.0022(12) 0.0011(11) -0.0092(14)
C30 0.0419(19) 0.043(2) 0.0302(16) 0.0097(14) -0.0070(13) 0.0011(15)
C31 0.0310(16) 0.0309(17) 0.0424(17) 0.0080(13) 0.0029(13) 0.0002(13)
C32 0.0308(15) 0.0285(16) 0.0279(14) 0.0015(11) 0.0064(11) -0.0006(12)
C33 0.0350(16) 0.0320(16) 0.0197(13) 0.0016(11) 0.0021(11) -0.0006(13)
C34 0.0301(15) 0.0330(16) 0.0256(14) -0.0026(12) 0.0075(11) 0.0010(13)
C35 0.0324(16) 0.0284(16) 0.0285(14) -0.0052(12) 0.0092(12) -0.0044(13)
C36 0.0341(16) 0.0326(17) 0.0351(16) 0.0038(13) 0.0027(12) 0.0042(14)
N1 0.0194(11) 0.0228(12) 0.0181(10) 0.0011(8) -0.0004(8) 0.0044(9)
N2 0.0167(11) 0.0269(13) 0.0253(11) -0.0039(9) 0.0026(8) -0.0005(9)
N3 0.0182(11) 0.0271(13) 0.0236(11) -0.0029(9) 0.0055(8) -0.0030(9)
N4 0.0187(11) 0.0267(12) 0.0168(10) -0.0011(9) 0.0042(8) -0.0020(9)
N5 0.0230(12) 0.0293(13) 0.0212(11) 0.0006(9) 0.0023(9) -0.0048(10)
Br1 0.02289(14) 0.03245(17) 0.02181(14) 0.00487(11) 0.00405(10) 0.00171(11)
Cl1 0.0358(4) 0.0515(5) 0.0343(4) 0.0025(3) 0.0040(3) 0.0090(4)
Cl2 0.0411(5) 0.0340(5) 0.0596(5) -0.0002(4) -0.0008(4) 0.0009(4)

loop_
_atom_type_symbol
_atom_type_description
_atom_type_scat_dispersion_real
_atom_type_scat_dispersion_imag
_atom_type_scat_source
C C 0.0033 0.0016 'International Tables Vol C Tables 4.2.6.8 and 6.1.1.4'
H H 0.0000 0.0000 'International Tables Vol C Tables 4.2.6.8 and 6.1.1.4'
N N 0.0061 0.0033 'International Tables Vol C Tables 4.2.6.8 and 6.1.1.4'
Br Br -0.2901 2.4595 'International Tables Vol C Tables 4.2.6.8 and 6.1.1.4'
Cl Cl 0.1484 0.1585 'International Tables Vol C Tables 4.2.6.8 and 6.1.1.4'

loop_
_geom_angle_atom_site_label_1
_geom_angle_atom_site_label_2
_geom_angle_atom_site_label_3
_geom_angle
_geom_angle_site_symmetry_3
C2 C1 N1 106.5(2) .
C2 C1 C27 130.9(2) .
N1 C1 C27 122.5(2) .
C1 C2 C3 107.9(2) .
C4 C3 C2 108.2(2) .
C3 C4 N1 107.0(2) .
C3 C4 C6 130.2(3) .
N1 C4 C6 122.7(2) .
C8 C6 C4 112.0(2) .
C8 C6 C5 108.6(2) .
C4 C6 C5 108.6(2) .
C8 C6 C7 110.1(2) .
C4 C6 C7 109.1(2) .
C5 C6 C7 108.3(2) .
C9 C8 N2 106.5(2) .
C9 C8 C6 130.7(3) .
N2 C8 C6 122.9(2) .
C8 C9 C10 108.6(3) .
C11 C10 C9 107.8(3) .
C10 C11 N2 106.9(2) .
C10 C11 C13 130.7(3) .
N2 C11 C13 122.5(3) .
C11 C13 C15 111.1(2) .
C11 C13 C12 108.3(3) .
C15 C13 C12 108.6(2) .
C11 C13 C14 110.3(2) .
C15 C13 C14 110.1(3) .
C12 C13 C14 108.4(2) .
C16 C15 N3 106.4(2) .
C16 C15 C13 131.0(3) .
N3 C15 C13 122.6(2) .
C15 C16 C17 108.1(2) .
C18 C17 C16 108.2(2) .
C17 C18 N3 106.3(2) .
C17 C18 C20 130.9(2) .
N3 C18 C20 122.7(2) .
C22 C20 C18 110.7(2) .
C22 C20 C19 108.6(2) .
C18 C20 C19 108.6(2) .
C22 C20 C21 110.0(2) .
C18 C20 C21 111.1(2) .
C19 C20 C21 107.6(2) .
C23 C22 N4 106.6(2) .
C23 C22 C20 131.3(2) .
N4 C22 C20 122.1(2) .
C22 C23 C24 107.9(2) .
C25 C24 C23 108.2(2) .
C24 C25 N4 106.8(2) .
C24 C25 C27 131.2(2) .
N4 C25 C27 122.0(2) .
C1 C27 C25 112.4(2) .
C1 C27 C26 108.5(2) .
C25 C27 C26 108.2(2) .
C1 C27 C28 109.8(2) .
C25 C27 C28 109.6(2) .
C26 C27 C28 108.2(2) .
N5 C29 C30 120.4(3) .
C31 C30 C29 119.4(3) .
C30 C31 C32 119.2(3) .
C33 C32 C31 119.5(3) .
N5 C33 C32 120.5(3) .
N5 C34 C35 111.9(2) .
C34 C35 C35 110.7(3) 3_666
Cl2 C36 Cl1 111.60(17) .
C4 N1 C1 110.5(2) .
C11 N2 C8 110.2(2) .
C15 N3 C18 111.1(2) .
C25 N4 C22 110.5(2) .
C29 N5 C33 121.0(3) .
C29 N5 C34 120.2(2) .
C33 N5 C34 118.8(2) .

loop_
_geom_bond_atom_site_label_1
_geom_bond_atom_site_label_2
_geom_bond_distance
_geom_bond_site_symmetry_2
C1 C2 1.380(4) .
C1 N1 1.384(3) .
C1 C27 1.516(4) .
C2 C3 1.421(4) .
C3 C4 1.368(4) .
C4 N1 1.380(3) .
C4 C6 1.526(3) .
C5 C6 1.533(4) .
C6 C8 1.521(4) .
C6 C7 1.540(4) .
C8 C9 1.362(4) .
C8 N2 1.390(3) .
C9 C10 1.423(4) .
C10 C11 1.367(4) .
C11 N2 1.385(3) .
C11 C13 1.524(4) .
C12 C13 1.534(4) .
C13 C15 1.524(4) .
C13 C14 1.543(4) .
C15 C16 1.375(4) .
C15 N3 1.382(4) .
C16 C17 1.424(4) .
C17 C18 1.374(4) .
C18 N3 1.384(3) .
C18 C20 1.519(4) .
C19 C20 1.536(4) .
C20 C22 1.511(4) .
C20 C21 1.542(4) .
C22 C23 1.378(4) .
C22 N4 1.386(3) .
C23 C24 1.421(4) .
C24 C25 1.371(4) .
C25 N4 1.383(3) .
C25 C27 1.523(4) .
C26 C27 1.541(3) .
C27 C28 1.541(4) .
C29 N5 1.333(4) .
C29 C30 1.382(5) .
C30 C31 1.376(5) .
C31 C32 1.384(4) .
C32 C33 1.367(4) .
C33 N5 1.349(4) .
C34 N5 1.480(4) .
C34 C35 1.509(4) .
C35 C35 1.519(6) 3_666
C36 Cl2 1.755(3) .
C36 Cl1 1.780(3) .

loop_
_geom_hbond_atom_site_label_D
_geom_hbond_atom_site_label_H
_geom_hbond_atom_site_label_A
_geom_hbond_distance_DH
_geom_hbond_distance_HA
_geom_hbond_distance_DA
_geom_hbond_angle_DHA
N1 H1 Br1 0.88 2.63 3.508(2) 175.7
N2 H2A Br1 0.88 2.62 3.494(2) 172.2
N3 H3A Br1 0.88 2.69 3.540(2) 162.4
N4 H4 Br1 0.88 2.66 3.540(2) 175.2
